data_4343705
loop_
_publ_author_name
'Briggs Piccoli, P.M.'
'Abney, K.D.'
'Dorhout, P.K.'
'Schoonover, J.D.'

_publ_section_title
;
 Synthesis, structure, and properties of Cs4 Th4 P4 Se26: a quaternary
 thorium selenophosphate containing the (P2 Se9)(6-) anion
;
_journal_name_full 'Inorganic Chemistry'
_journal_page_first 4871
_journal_page_last 4875
_journal_volume 40
_journal_year 2001
_chemical_formula_sum 'Cs2 P2 Se13 Th2'
_chemical_name_systematic 'Cs2 Th2 (P2 Se9) (Se2)2'
_space_group_IT_number 61
_symmetry_space_group_name_Hall '-P 2ac 2ab'
_symmetry_space_group_name_H-M 'P b c a'
_cell_angle_alpha 90
_cell_angle_beta 90
_cell_angle_gamma 90
_cell_formula_units_Z 8
_cell_length_a 12.013
_cell_length_b 14.5747
_cell_length_c 27.134
_cell_volume 4750.780
_citation_journal_id_ASTM INOCAJ
_cod_data_source_file BriggsPiccoli_INOCAJ_2001_1079.cif
_cod_data_source_block Cs2P2Se13Th2
_cod_original_cell_volume 4750.78
_cod_database_code 4343705

loop_
_symmetry_equiv_pos_as_xyz
x,y,z
-x+1/2,-y,z+1/2
x+1/2,-y+1/2,-z
-x,y+1/2,-z+1/2
-x,-y,-z
x-1/2,y,-z-1/2
-x-1/2,y-1/2,z
x,-y-1/2,z-1/2

loop_
_atom_site_label
_atom_site_type_symbol
_atom_site_fract_x
_atom_site_fract_y
_atom_site_fract_z
_atom_site_occupancy
_atom_site_U_iso_or_equiv
Se3 Se-1 0.9509 0.1468 0.7229 1 0.0
P1 P+5 0.5444 0.0196 0.7567 1 0.0
Se2 Se-1 0.9624 0.1266 0.5296 1 0.0
P2 P+5 0.0494 0.2585 0.5112 1 0.0
Se10 Se-2 0.5342 0.0179 0.6756 1 0.0
Th1 Th+4 0.7844 0.0202 0.671 1 0.0
Se13 Se-2 0.9672 0.3731 0.5487 1 0.0
Se12 Se-1 0.9736 0.1355 0.6269 1 0.0
Se11 Se-1 0.8362 -0.0675 0.5728 1 0.0
Th2 Th+4 0.7845 0.2475 0.5802 1 0.0
Se7 Se-2 0.5354 0.2281 0.5697 1 0.0
Se8 Se-2 0.7267 0.243 0.4701 1 0.0
Se5 Se-2 0.9646 0.8984 0.7104 1 0.0
Cs1 Cs+1 0.7903 0.0232 0.9414 1 0.0
Se4 Se-1 0.6839 0.2152 0.6776 1 0.0
Se1 Se-2 0.7188 0.0311 0.7796 1 0.0
Se9 Se-1 0.6952 0.0495 0.571 1 0.0
Se6 Se-1 0.6745 0.8321 0.6799 1 0.0
Cs2 Cs+1 0.1985 0.2905 0.6864 1 0.0
